data_7025663
loop_
_publ_author_name
'Ma, Lu-Fang'
'Meng, Qing-Lei'
'Wang, Li-Ya'
'Liu, Bin'
'Liang, Fu-Pei'

_publ_section_title
;
 Multi-dimensional transition-metal coordination polymers with
 5-nitro-1,2,3-benzenetricarboxylic acid exhibiting
 ferro-/antiferromagnetic interactions.
;
_journal_issue 35
_journal_name_full 'Dalton transactions (Cambridge, England : 2003)'
_journal_page_first 8210
_journal_page_last 8218
_journal_paper_doi 10.1039/c002581j
_journal_volume 39
_journal_year 2010
_chemical_formula_sum 'C44 H40 Cu3 N6 O20'
_chemical_formula_weight 1163.44
_chemical_name_systematic
;
?
;
_space_group_IT_number 2
_symmetry_cell_setting triclinic
_symmetry_space_group_name_Hall '-P 1'
_symmetry_space_group_name_H-M 'P -1'
_atom_sites_solution_hydrogens geom
_atom_sites_solution_primary direct
_atom_sites_solution_secondary difmap
_audit_creation_method SHELXL-97
_cell_angle_alpha 107.004(2)
_cell_angle_beta 99.633(2)
_cell_angle_gamma 98.489(2)
_cell_formula_units_Z 1
_cell_length_a 5.7813(9)
_cell_length_b 13.309(2)
_cell_length_c 16.417(2)
_cell_measurement_reflns_used 2888
_cell_measurement_temperature 296(2)
_cell_measurement_theta_max 27.61
_cell_measurement_theta_min 2.63
_cell_volume 1164.8(3)
_computing_cell_refinement 'Bruker SMART'
_computing_data_collection 'Bruker SMART'
_computing_data_reduction 'Bruker SAINT'
_computing_molecular_graphics 'Bruker SHELXTL'
_computing_publication_material 'Bruker SHELXTL'
_computing_structure_refinement 'SHELXL-97 (Sheldrick, 1997)'
_computing_structure_solution 'SHELXS-97 (Sheldrick, 1990)'
_diffrn_ambient_temperature 296(2)
_diffrn_measured_fraction_theta_full 0.966
_diffrn_measured_fraction_theta_max 0.966
_diffrn_measurement_device_type 'CCD area detector'
_diffrn_measurement_method 'phi and omega scans'
_diffrn_radiation_monochromator graphite
_diffrn_radiation_source 'fine-focus sealed tube'
_diffrn_radiation_type MoK\a
_diffrn_radiation_wavelength 0.71073
_diffrn_reflns_av_R_equivalents 0.0245
_diffrn_reflns_av_sigmaI/netI 0.0400
_diffrn_reflns_limit_h_max 6
_diffrn_reflns_limit_h_min -6
_diffrn_reflns_limit_k_max 16
_diffrn_reflns_limit_k_min -16
_diffrn_reflns_limit_l_max 19
_diffrn_reflns_limit_l_min -19
_diffrn_reflns_number 8300
_diffrn_reflns_theta_full 25.49
_diffrn_reflns_theta_max 25.49
_diffrn_reflns_theta_min 2.63
_exptl_absorpt_coefficient_mu 1.446
_exptl_absorpt_correction_T_max 0.8821
_exptl_absorpt_correction_T_min 0.6018
_exptl_absorpt_correction_type multi-scan
_exptl_absorpt_process_details sadabs
_exptl_crystal_colour blue
_exptl_crystal_density_diffrn 1.659
_exptl_crystal_density_method 'not measured'
_exptl_crystal_description block
_exptl_crystal_F_000 593
_exptl_crystal_size_max 0.39
_exptl_crystal_size_mid 0.20
_exptl_crystal_size_min 0.09
_refine_diff_density_max 0.504
_refine_diff_density_min -0.467
_refine_diff_density_rms 0.075
_refine_ls_extinction_method none
_refine_ls_goodness_of_fit_ref 1.025
_refine_ls_hydrogen_treatment constr
_refine_ls_matrix_type full
_refine_ls_number_parameters 331
_refine_ls_number_reflns 4164
_refine_ls_number_restraints 0
_refine_ls_restrained_S_all 1.025
_refine_ls_R_factor_all 0.0480
_refine_ls_R_factor_gt 0.0371
_refine_ls_shift/su_max 0.001
_refine_ls_shift/su_mean 0.000
_refine_ls_structure_factor_coef Fsqd
_refine_ls_weighting_details 'calc w=1/[\s^2^(Fo^2^)+(0.0451P)^2^+1.2232P] where P=(Fo^2^+2Fc^2^)/3'
_refine_ls_weighting_scheme calc
_refine_ls_wR_factor_gt 0.0903
_refine_ls_wR_factor_ref 0.0967
_reflns_number_gt 3486
_reflns_number_total 4164
_reflns_threshold_expression >2sigma(I)
_cod_data_source_file c002581j.txt
_cod_data_source_block 2
_cod_depositor_comments
;
The following automatic conversions were performed:

'_symmetry_cell_setting' value 'Triclinic' changed to 'triclinic'
according to /home/saulius/struct/CIF-dictionaries/cif_core.dic
dictionary named 'cif_core.dic' version 2.4.2 from 2011-04-26.

Automatic conversion script
Id: cif_fix_values 1891 2012-01-12 08:04:46Z andrius 
;
_cod_original_sg_symbol_H-M P-1
_cod_database_code 7025663

loop_
_symmetry_equiv_pos_as_xyz
'x, y, z'
'-x, -y, -z'

loop_
_atom_site_label
_atom_site_type_symbol
_atom_site_fract_x
_atom_site_fract_y
_atom_site_fract_z
_atom_site_U_iso_or_equiv
_atom_site_adp_type
_atom_site_occupancy
_atom_site_symmetry_multiplicity
_atom_site_calc_flag
_atom_site_refinement_flags
Cu1 Cu 0.5000 0.5000 0.5000 0.02785(15) Uani 1 2 d S
Cu2 Cu -0.05172(6) 0.62496(3) 0.93445(2) 0.02119(12) Uani 1 1 d .
O1 O 0.1279(4) 0.34854(16) 0.95144(13) 0.0261(5) Uani 1 1 d .
O2 O 0.2007(4) 0.51635(16) 0.94543(13) 0.0253(5) Uani 1 1 d .
O3 O 0.6789(4) 0.50641(17) 0.87235(13) 0.0271(5) Uani 1 1 d .
O4 O 0.4530(4) 0.60940(17) 0.82505(15) 0.0312(5) Uani 1 1 d .
O5 O 0.6510(4) 0.4850(2) 0.67406(15) 0.0417(6) Uani 1 1 d .
O6 O 0.3439(4) 0.41467(18) 0.55917(13) 0.0325(5) Uani 1 1 d .
O7 O -0.1661(8) 0.0847(3) 0.5559(2) 0.0938(14) Uani 1 1 d .
O8 O -0.3268(7) 0.0938(3) 0.6639(2) 0.0981(15) Uani 1 1 d .
O9 O 0.0025(4) 0.62877(18) 0.81731(14) 0.0286(5) Uani 1 1 d .
H1W H 0.1393 0.6213 0.8140 0.043 Uiso 1 1 d R
H2W H -0.0985 0.5828 0.7765 0.043 Uiso 1 1 d R
O10 O 0.7321(7) 0.7976(3) 0.8197(3) 0.0938(13) Uani 1 1 d .
H3W H 0.6300 0.7482 0.8224 0.141 Uiso 1 1 d R
H4W H 0.8536 0.7755 0.8078 0.141 Uiso 1 1 d R
N1 N -0.1859(7) 0.1316(3) 0.6293(2) 0.0607(11) Uani 1 1 d .
N2 N 0.3444(5) 0.6238(2) 0.55642(17) 0.0330(6) Uani 1 1 d .
N3 N 0.7982(5) 1.2410(2) 1.00526(17) 0.0284(6) Uani 1 1 d .
C1 C 0.1596(5) 0.3694(2) 0.81697(19) 0.0239(7) Uani 1 1 d .
C2 C 0.3112(5) 0.4203(2) 0.77597(18) 0.0215(6) Uani 1 1 d .
C3 C 0.2948(6) 0.3761(3) 0.6860(2) 0.0275(7) Uani 1 1 d .
C4 C 0.1290(7) 0.2826(3) 0.6380(2) 0.0368(9) Uani 1 1 d .
H4 H 0.1154 0.2534 0.5781 0.044 Uiso 1 1 calc R
C5 C -0.0168(7) 0.2330(3) 0.6800(2) 0.0383(9) Uani 1 1 d .
C6 C -0.0046(6) 0.2752(3) 0.7685(2) 0.0333(8) Uani 1 1 d .
H6 H -0.1053 0.2408 0.7952 0.040 Uiso 1 1 calc R
C7 C 0.1650(5) 0.4175(2) 0.91287(19) 0.0209(6) Uani 1 1 d .
C8 C 0.4940(5) 0.5219(2) 0.82914(18) 0.0228(7) Uani 1 1 d .
C9 C 0.4485(6) 0.4307(3) 0.6384(2) 0.0283(7) Uani 1 1 d .
C10 C 0.4275(7) 0.7243(3) 0.5574(2) 0.0411(9) Uani 1 1 d .
H10 H 0.5565 0.7357 0.5319 0.049 Uiso 1 1 calc R
C11 C 0.3319(7) 0.8104(3) 0.5941(3) 0.0454(10) Uani 1 1 d .
H11 H 0.3986 0.8784 0.5940 0.054 Uiso 1 1 calc R
C12 C 0.1352(7) 0.7965(3) 0.6314(2) 0.0383(9) Uani 1 1 d .
C13 C 0.0516(7) 0.6928(3) 0.6312(2) 0.0387(8) Uani 1 1 d .
H13 H -0.0771 0.6793 0.6564 0.046 Uiso 1 1 calc R
C14 C 0.1583(6) 0.6102(3) 0.5939(2) 0.0352(8) Uani 1 1 d .
H14 H 0.0984 0.5418 0.5947 0.042 Uiso 1 1 calc R
C15 C 0.0176(7) 0.8883(3) 0.6686(3) 0.0488(10) Uani 1 1 d .
H15A H -0.1095 0.8625 0.6939 0.059 Uiso 1 1 calc R
H15B H -0.0559 0.9109 0.6212 0.059 Uiso 1 1 calc R
C16 C 0.1876(8) 0.9858(3) 0.7381(3) 0.0479(10) Uani 1 1 d .
H16A H 0.3153 1.0114 0.7131 0.057 Uiso 1 1 calc R
H16B H 0.1002 1.0427 0.7544 0.057 Uiso 1 1 calc R
C17 C 0.2972(8) 0.9638(3) 0.8191(3) 0.0514(11) Uani 1 1 d .
H17A H 0.3802 0.9053 0.8027 0.062 Uiso 1 1 calc R
H17B H 0.1699 0.9407 0.8454 0.062 Uiso 1 1 calc R
C18 C 0.5852(7) 1.2472(3) 0.9675(3) 0.0574(13) Uani 1 1 d .
H18 H 0.5432 1.3140 0.9807 0.069 Uiso 1 1 calc R
C19 C 0.4201(8) 1.1600(3) 0.9092(3) 0.0727(17) Uani 1 1 d .
H19 H 0.2706 1.1693 0.8850 0.087 Uiso 1 1 calc R
C20 C 0.4721(7) 1.0601(3) 0.8863(2) 0.0394(9) Uani 1 1 d .
C21 C 0.6894(8) 1.0530(3) 0.9276(3) 0.0563(12) Uani 1 1 d .
H21 H 0.7326 0.9865 0.9165 0.068 Uiso 1 1 calc R
C22 C 0.8469(8) 1.1428(3) 0.9858(3) 0.0557(12) Uani 1 1 d .
H22 H 0.9945 1.1348 1.0128 0.067 Uiso 1 1 calc R

loop_
_atom_site_aniso_label
_atom_site_aniso_U_11
_atom_site_aniso_U_22
_atom_site_aniso_U_33
_atom_site_aniso_U_23
_atom_site_aniso_U_13
_atom_site_aniso_U_12
Cu1 0.0348(3) 0.0296(3) 0.0165(3) 0.0071(2) 0.0067(2) -0.0019(2)
Cu2 0.0210(2) 0.0232(2) 0.0181(2) 0.00623(15) 0.00521(15) 0.00075(15)
O1 0.0347(13) 0.0249(11) 0.0212(11) 0.0093(9) 0.0114(10) 0.0039(9)
O2 0.0287(12) 0.0223(11) 0.0252(11) 0.0067(9) 0.0087(9) 0.0050(9)
O3 0.0232(12) 0.0314(12) 0.0227(11) 0.0088(9) 0.0013(9) -0.0019(9)
O4 0.0275(12) 0.0260(12) 0.0416(14) 0.0128(10) 0.0120(10) 0.0022(10)
O5 0.0354(14) 0.0551(16) 0.0271(13) 0.0112(12) 0.0078(11) -0.0102(12)
O6 0.0432(14) 0.0336(13) 0.0187(11) 0.0092(10) 0.0095(10) -0.0022(10)
O7 0.135(4) 0.066(2) 0.0383(19) -0.0068(16) 0.009(2) -0.048(2)
O8 0.103(3) 0.086(3) 0.064(2) 0.0018(19) 0.021(2) -0.065(2)
O9 0.0218(11) 0.0382(13) 0.0254(12) 0.0117(10) 0.0052(9) 0.0022(10)
O10 0.070(2) 0.046(2) 0.170(4) 0.044(2) 0.027(3) 0.0083(17)
N1 0.078(3) 0.048(2) 0.0326(19) 0.0074(16) -0.0025(18) -0.0306(19)
N2 0.0380(17) 0.0335(16) 0.0248(14) 0.0077(12) 0.0082(13) 0.0014(13)
N3 0.0291(15) 0.0282(14) 0.0253(14) 0.0061(12) 0.0087(12) 0.0004(12)
C1 0.0227(16) 0.0274(16) 0.0211(16) 0.0095(13) 0.0053(13) -0.0004(13)
C2 0.0218(16) 0.0234(16) 0.0176(15) 0.0055(12) 0.0036(12) 0.0026(12)
C3 0.0317(18) 0.0283(17) 0.0213(16) 0.0091(13) 0.0070(14) -0.0012(14)
C4 0.050(2) 0.0363(19) 0.0151(16) 0.0055(14) 0.0043(15) -0.0086(16)
C5 0.049(2) 0.0296(18) 0.0243(18) 0.0064(14) -0.0004(16) -0.0136(16)
C6 0.0366(19) 0.0341(19) 0.0253(17) 0.0120(15) 0.0064(15) -0.0089(15)
C7 0.0142(14) 0.0269(17) 0.0208(15) 0.0076(13) 0.0043(12) 0.0017(12)
C8 0.0228(16) 0.0286(17) 0.0161(14) 0.0056(13) 0.0102(13) -0.0008(13)
C9 0.037(2) 0.0263(17) 0.0211(16) 0.0054(13) 0.0132(14) 0.0024(14)
C10 0.045(2) 0.034(2) 0.039(2) 0.0081(16) 0.0143(17) -0.0040(17)
C11 0.054(3) 0.0268(19) 0.045(2) 0.0041(17) 0.0080(19) -0.0045(17)
C12 0.036(2) 0.036(2) 0.0282(18) -0.0013(15) -0.0041(16) 0.0002(16)
C13 0.038(2) 0.042(2) 0.0300(19) 0.0066(16) 0.0075(16) 0.0020(17)
C14 0.041(2) 0.0331(19) 0.0283(18) 0.0084(15) 0.0084(16) 0.0014(16)
C15 0.047(2) 0.038(2) 0.049(2) 0.0016(18) -0.0008(19) 0.0082(18)
C16 0.052(2) 0.032(2) 0.048(2) -0.0004(17) 0.006(2) 0.0047(18)
C17 0.053(3) 0.0277(19) 0.055(3) 0.0015(18) -0.005(2) -0.0028(17)
C18 0.036(2) 0.030(2) 0.080(3) -0.010(2) -0.012(2) 0.0098(17)
C19 0.041(2) 0.036(2) 0.103(4) -0.010(2) -0.028(3) 0.0083(19)
C20 0.038(2) 0.0287(18) 0.041(2) 0.0031(16) 0.0023(17) -0.0005(15)
C21 0.056(3) 0.0238(19) 0.074(3) 0.0084(19) -0.011(2) 0.0058(18)
C22 0.049(3) 0.031(2) 0.071(3) 0.015(2) -0.019(2) 0.0022(18)

loop_
_atom_type_symbol
_atom_type_description
_atom_type_scat_dispersion_real
_atom_type_scat_dispersion_imag
_atom_type_scat_source
C C 0.0033 0.0016 'International Tables Vol C Tables 4.2.6.8 and 6.1.1.4'
H H 0.0000 0.0000 'International Tables Vol C Tables 4.2.6.8 and 6.1.1.4'
N N 0.0061 0.0033 'International Tables Vol C Tables 4.2.6.8 and 6.1.1.4'
O O 0.0106 0.0060 'International Tables Vol C Tables 4.2.6.8 and 6.1.1.4'
Cu Cu 0.3201 1.2651 'International Tables Vol C Tables 4.2.6.8 and 6.1.1.4'

loop_
_geom_angle_atom_site_label_1
_geom_angle_atom_site_label_2
_geom_angle_atom_site_label_3
_geom_angle
_geom_angle_site_symmetry_1
_geom_angle_site_symmetry_3
O6 Cu1 O6 180.00(11) 2_666 .
O6 Cu1 N2 89.50(10) 2_666 2_666
O6 Cu1 N2 90.50(11) . 2_666
O6 Cu1 N2 90.50(10) 2_666 .
O6 Cu1 N2 89.50(10) . .
N2 Cu1 N2 180.00(15) 2_666 .
O3 Cu2 O1 96.40(9) 1_455 2_567
O3 Cu2 N3 173.15(10) 1_455 2_677
O1 Cu2 N3 83.93(10) 2_567 2_677
O3 Cu2 O9 87.69(9) 1_455 .
O1 Cu2 O9 166.99(9) 2_567 .
N3 Cu2 O9 90.55(10) 2_677 .
O3 Cu2 O2 92.93(9) 1_455 .
O1 Cu2 O2 98.75(8) 2_567 .
N3 Cu2 O2 93.79(10) 2_677 .
O9 Cu2 O2 93.36(8) . .
C7 O1 Cu2 126.28(19) . 2_567
C7 O2 Cu2 128.82(19) . .
C8 O3 Cu2 120.2(2) . 1_655
C9 O6 Cu1 115.9(2) . .
Cu2 O9 H1W 109.5 . .
Cu2 O9 H2W 111.9 . .
H1W O9 H2W 111.3 . .
H3W O10 H4W 110.7 . .
O8 N1 O7 122.3(4) . .
O8 N1 C5 118.8(3) . .
O7 N1 C5 118.7(4) . .
C14 N2 C10 116.7(3) . .
C14 N2 Cu1 122.8(2) . .
C10 N2 Cu1 120.6(2) . .
C18 N3 C22 115.9(3) . .
C18 N3 Cu2 120.0(2) . 2_677
C22 N3 Cu2 122.8(2) . 2_677
C6 C1 C2 119.9(3) . .
C6 C1 C7 118.9(3) . .
C2 C1 C7 121.2(3) . .
C3 C2 C1 119.9(3) . .
C3 C2 C8 120.2(3) . .
C1 C2 C8 119.9(3) . .
C4 C3 C2 119.9(3) . .
C4 C3 C9 118.4(3) . .
C2 C3 C9 121.6(3) . .
C3 C4 C5 119.2(3) . .
C3 C4 H4 120.4 . .
C5 C4 H4 120.4 . .
C6 C5 C4 121.9(3) . .
C6 C5 N1 119.1(3) . .
C4 C5 N1 119.0(3) . .
C5 C6 C1 119.2(3) . .
C5 C6 H6 120.4 . .
C1 C6 H6 120.4 . .
O2 C7 O1 127.0(3) . .
O2 C7 C1 118.9(3) . .
O1 C7 C1 114.1(3) . .
O4 C8 O3 126.9(3) . .
O4 C8 C2 118.9(3) . .
O3 C8 C2 114.2(3) . .
O5 C9 O6 124.8(3) . .
O5 C9 C3 122.2(3) . .
O6 C9 C3 113.0(3) . .
N2 C10 C11 123.5(4) . .
N2 C10 H10 118.3 . .
C11 C10 H10 118.3 . .
C10 C11 C12 120.2(3) . .
C10 C11 H11 119.9 . .
C12 C11 H11 119.9 . .
C11 C12 C13 116.1(3) . .
C11 C12 C15 121.9(4) . .
C13 C12 C15 122.0(4) . .
C14 C13 C12 120.4(4) . .
C14 C13 H13 119.8 . .
C12 C13 H13 119.8 . .
N2 C14 C13 123.0(3) . .
N2 C14 H14 118.5 . .
C13 C14 H14 118.5 . .
C12 C15 C16 114.5(3) . .
C12 C15 H15A 108.6 . .
C16 C15 H15A 108.6 . .
C12 C15 H15B 108.6 . .
C16 C15 H15B 108.6 . .
H15A C15 H15B 107.6 . .
C17 C16 C15 114.1(3) . .
C17 C16 H16A 108.7 . .
C15 C16 H16A 108.7 . .
C17 C16 H16B 108.7 . .
C15 C16 H16B 108.7 . .
H16A C16 H16B 107.6 . .
C16 C17 C20 113.6(3) . .
C16 C17 H17A 108.8 . .
C20 C17 H17A 108.8 . .
C16 C17 H17B 108.8 . .
C20 C17 H17B 108.8 . .
H17A C17 H17B 107.7 . .
N3 C18 C19 123.4(4) . .
N3 C18 H18 118.3 . .
C19 C18 H18 118.3 . .
C20 C19 C18 121.1(4) . .
C20 C19 H19 119.5 . .
C18 C19 H19 119.5 . .
C21 C20 C19 115.5(3) . .
C21 C20 C17 122.5(3) . .
C19 C20 C17 121.9(4) . .
C20 C21 C22 120.9(4) . .
C20 C21 H21 119.6 . .
C22 C21 H21 119.6 . .
N3 C22 C21 123.2(4) . .
N3 C22 H22 118.4 . .
C21 C22 H22 118.4 . .

loop_
_geom_bond_atom_site_label_1
_geom_bond_atom_site_label_2
_geom_bond_distance
_geom_bond_site_symmetry_2
Cu1 O6 1.919(2) 2_666
Cu1 O6 1.919(2) .
Cu1 N2 2.051(3) 2_666
Cu1 N2 2.051(3) .
Cu2 O3 1.938(2) 1_455
Cu2 O1 1.940(2) 2_567
Cu2 N3 2.005(3) 2_677
Cu2 O9 2.013(2) .
Cu2 O2 2.222(2) .
O1 C7 1.272(4) .
O1 Cu2 1.940(2) 2_567
O2 C7 1.237(4) .
O3 C8 1.259(4) .
O3 Cu2 1.938(2) 1_655
O4 C8 1.241(4) .
O5 C9 1.228(4) .
O6 C9 1.281(4) .
O7 N1 1.217(5) .
O8 N1 1.200(5) .
O9 H1W 0.8200 .
O9 H2W 0.8296 .
O10 H3W 0.8337 .
O10 H4W 0.8319 .
N1 C5 1.467(4) .
N2 C14 1.341(5) .
N2 C10 1.346(4) .
N3 C18 1.308(5) .
N3 C22 1.336(5) .
N3 Cu2 2.005(3) 2_677
C1 C6 1.385(4) .
C1 C2 1.403(4) .
C1 C7 1.509(4) .
C2 C3 1.402(4) .
C2 C8 1.511(4) .
C3 C4 1.382(4) .
C3 C9 1.518(4) .
C4 C5 1.386(5) .
C4 H4 0.9300 .
C5 C6 1.381(5) .
C6 H6 0.9300 .
C10 C11 1.370(5) .
C10 H10 0.9300 .
C11 C12 1.393(6) .
C11 H11 0.9300 .
C12 C13 1.392(5) .
C12 C15 1.508(5) .
C13 C14 1.378(5) .
C13 H13 0.9300 .
C14 H14 0.9300 .
C15 C16 1.528(5) .
C15 H15A 0.9700 .
C15 H15B 0.9700 .
C16 C17 1.500(6) .
C16 H16A 0.9700 .
C16 H16B 0.9700 .
C17 C20 1.516(5) .
C17 H17A 0.9700 .
C17 H17B 0.9700 .
C18 C19 1.375(5) .
C18 H18 0.9300 .
C19 C20 1.365(5) .
C19 H19 0.9300 .
C20 C21 1.354(5) .
C21 C22 1.374(5) .
C21 H21 0.9300 .
C22 H22 0.9300 .

loop_
_geom_hbond_atom_site_label_D
_geom_hbond_atom_site_label_H
_geom_hbond_atom_site_label_A
_geom_hbond_distance_DH
_geom_hbond_distance_HA
_geom_hbond_distance_DA
_geom_hbond_angle_DHA
_geom_hbond_site_symmetry_A
O9 H1W O4 0.82 1.83 2.641(3) 171.0 .
O9 H2W O5 0.83 1.99 2.818(3) 174.1 1_455
O10 H3W O4 0.83 1.99 2.805(4) 165.3 .
O10 H4W O9 0.83 2.28 2.916(4) 133.3 1_655

loop_
_geom_torsion_atom_site_label_1
_geom_torsion_atom_site_label_2
_geom_torsion_atom_site_label_3
_geom_torsion_atom_site_label_4
_geom_torsion
_geom_torsion_site_symmetry_1
O3 Cu2 O2 C7 6.2(3) 1_455
O1 Cu2 O2 C7 103.1(2) 2_567
N3 Cu2 O2 C7 -172.5(2) 2_677
O9 Cu2 O2 C7 -81.7(2) .
O6 Cu1 O6 C9 -119(100) 2_666
N2 Cu1 O6 C9 97.3(2) 2_666
N2 Cu1 O6 C9 -82.7(2) .
O6 Cu1 N2 C14 164.1(3) 2_666
O6 Cu1 N2 C14 -15.9(3) .
N2 Cu1 N2 C14 90(100) 2_666
O6 Cu1 N2 C10 -16.0(3) 2_666
O6 Cu1 N2 C10 164.0(3) .
N2 Cu1 N2 C10 -90(100) 2_666
C6 C1 C2 C3 0.5(5) .
C7 C1 C2 C3 -177.3(3) .
C6 C1 C2 C8 -178.7(3) .
C7 C1 C2 C8 3.6(4) .
C1 C2 C3 C4 0.1(5) .
C8 C2 C3 C4 179.3(3) .
C1 C2 C3 C9 177.6(3) .
C8 C2 C3 C9 -3.2(5) .
C2 C3 C4 C5 -1.0(5) .
C9 C3 C4 C5 -178.5(3) .
C3 C4 C5 C6 1.2(6) .
C3 C4 C5 N1 -177.6(4) .
O8 N1 C5 C6 7.8(7) .
O7 N1 C5 C6 -166.7(4) .
O8 N1 C5 C4 -173.3(5) .
O7 N1 C5 C4 12.2(6) .
C4 C5 C6 C1 -0.6(6) .
N1 C5 C6 C1 178.2(3) .
C2 C1 C6 C5 -0.2(5) .
C7 C1 C6 C5 177.5(3) .
Cu2 O2 C7 O1 -102.6(3) .
Cu2 O2 C7 C1 76.5(3) .
Cu2 O1 C7 O2 13.5(4) 2_567
Cu2 O1 C7 C1 -165.61(19) 2_567
C6 C1 C7 O2 -141.9(3) .
C2 C1 C7 O2 35.8(4) .
C6 C1 C7 O1 37.3(4) .
C2 C1 C7 O1 -145.0(3) .
Cu2 O3 C8 O4 -5.0(4) 1_655
Cu2 O3 C8 C2 173.29(18) 1_655
C3 C2 C8 O4 77.5(4) .
C1 C2 C8 O4 -103.4(3) .
C3 C2 C8 O3 -101.0(3) .
C1 C2 C8 O3 78.2(4) .
Cu1 O6 C9 O5 -9.8(4) .
Cu1 O6 C9 C3 169.6(2) .
C4 C3 C9 O5 -151.2(3) .
C2 C3 C9 O5 31.3(5) .
C4 C3 C9 O6 29.4(4) .
C2 C3 C9 O6 -148.1(3) .
C14 N2 C10 C11 0.0(5) .
Cu1 N2 C10 C11 -179.9(3) .
N2 C10 C11 C12 -1.4(6) .
C10 C11 C12 C13 2.0(6) .
C10 C11 C12 C15 -177.1(3) .
C11 C12 C13 C14 -1.4(5) .
C15 C12 C13 C14 177.7(3) .
C10 N2 C14 C13 0.7(5) .
Cu1 N2 C14 C13 -179.4(3) .
C12 C13 C14 N2 0.0(5) .
C11 C12 C15 C16 -55.4(5) .
C13 C12 C15 C16 125.5(4) .
C12 C15 C16 C17 -63.5(5) .
C15 C16 C17 C20 178.0(4) .
C22 N3 C18 C19 -1.7(7) .
Cu2 N3 C18 C19 165.2(4) 2_677
N3 C18 C19 C20 -0.8(9) .
C18 C19 C20 C21 2.9(8) .
C18 C19 C20 C17 -177.1(5) .
C16 C17 C20 C21 -134.1(5) .
C16 C17 C20 C19 45.9(6) .
C19 C20 C21 C22 -2.5(7) .
C17 C20 C21 C22 177.5(4) .
C18 N3 C22 C21 2.1(7) .
Cu2 N3 C22 C21 -164.4(4) 2_677
C20 C21 C22 N3 0.0(8) .
